data_7053014
loop_
_publ_author_name
'Harikrishnan, Adhikesavan'
'Selvakumar, Jayaraman'
'Gnanamani, Elumalai'
'Bhattacharya, Suman'
'Ramanathan, Chinnasamy Ramaraj'

_publ_section_title
;
 Friedel--Crafts hydroxyalkylation through activation of a carbonyl group
 using AlBr3: an easy access to pyridyl aryl/heteroaryl carbinols
;
_journal_issue 3
_journal_name_full 'New Journal of Chemistry'
_journal_page_first 563
_journal_paper_doi 10.1039/c2nj40871f
_journal_volume 37
_journal_year 2013
_chemical_formula_moiety 'C13 H13 N O2'
_chemical_formula_sum 'C13 H13 N O2'
_chemical_formula_weight 215.24
_chemical_melting_point 409
_chemical_name_common (4-Methoxyphenyl)(pyridine-2-yl)methanol
_chemical_name_systematic
;
(4-Methoxyphenyl)(pyridine-2-yl)methanol
;
_space_group_crystal_system monoclinic
_space_group_IT_number 14
_space_group_name_Hall '-P 2ybc'
_space_group_name_H-M_alt 'P 1 21/c 1'
_symmetry_space_group_name_Hall '-P 2ybc'
_symmetry_space_group_name_H-M 'P 1 21/c 1'
_atom_sites_solution_hydrogens geom
_atom_sites_solution_primary direct
_atom_sites_solution_secondary difmap
_audit_creation_date 2012-10-28
_audit_creation_method
;
Olex2 1.2
(compiled 2012.05.09 svn.r2324, GUI svn.r4230)
;
_cell_angle_alpha 90.00
_cell_angle_beta 110.610(4)
_cell_angle_gamma 90.00
_cell_formula_units_Z 4
_cell_length_a 8.4890(3)
_cell_length_b 17.2434(6)
_cell_length_c 8.1339(3)
_cell_measurement_reflns_used 3092
_cell_measurement_temperature 150(2)
_cell_measurement_theta_max 29.1168
_cell_measurement_theta_min 2.6700
_cell_volume 1114.43(7)
_computing_cell_refinement
;
CrysAlisPro, Oxford Diffraction Ltd.,
Version 1.171.34.44 (release 25-10-2010 CrysAlis171 .NET)
(compiled Oct 25 2010,18:11:34)
;
_computing_data_collection
;
CrysAlisPro, Oxford Diffraction Ltd.,
Version 1.171.34.44 (release 25-10-2010 CrysAlis171 .NET)
(compiled Oct 25 2010,18:11:34)
;
_computing_data_reduction
;
CrysAlisPro, Oxford Diffraction Ltd.,
Version 1.171.34.44 (release 25-10-2010 CrysAlis171 .NET)
(compiled Oct 25 2010,18:11:34)
;
_computing_molecular_graphics
;
O. V. Dolomanov, L. J. Bourhis, R. J. Gildea, J. A. K. Howard and H. Puschmann,
OLEX2: a complete structure solution, refinement and analysis program.
J. Appl. Cryst. (2009). 42, 339-341.
;
_computing_publication_material
;
O. V. Dolomanov, L. J. Bourhis, R. J. Gildea, J. A. K. Howard and H. Puschmann,
OLEX2: a complete structure solution, refinement and analysis program.
J. Appl. Cryst. (2009). 42, 339-341.
;
_computing_structure_refinement
;
SHELXL, G.M. Sheldrick, Acta Cryst.
(2008). A64, 112-122
;
_computing_structure_solution
;
SHELXS, G.M. Sheldrick, Acta Cryst.
(2008). A64, 112-122
;
_diffrn_ambient_temperature 150(2)
_diffrn_detector_area_resol_mean 15.9821
_diffrn_measured_fraction_theta_full 0.999
_diffrn_measured_fraction_theta_max 0.999
_diffrn_measurement_details
;
1 omega -93.00 -64.00 1.0000 10.0000
omega____ theta____ kappa____ phi______ frames
- -17.3397 179.0000 0.0000 29

2 omega -69.00 12.00 1.0000 10.0000
omega____ theta____ kappa____ phi______ frames
- -17.3397 -77.0000 0.0000 81

3 omega -34.00 75.00 1.0000 10.0000
omega____ theta____ kappa____ phi______ frames
- 19.0585 0.0000 -180.0000 109

4 omega -7.00 18.00 1.0000 10.0000
omega____ theta____ kappa____ phi______ frames
- 19.0585 37.0000 -120.0000 25
;
_diffrn_measurement_device_type 'Xcalibur, Eos'
_diffrn_measurement_method '\w scans'
_diffrn_orient_matrix_UB_11 -0.0380675000
_diffrn_orient_matrix_UB_12 -0.0315719000
_diffrn_orient_matrix_UB_13 0.0276322000
_diffrn_orient_matrix_UB_21 0.0669432000
_diffrn_orient_matrix_UB_22 -0.0245235000
_diffrn_orient_matrix_UB_23 -0.0004905000
_diffrn_orient_matrix_UB_31 0.0451808000
_diffrn_orient_matrix_UB_32 0.0096611000
_diffrn_orient_matrix_UB_33 0.0890049000
_diffrn_radiation_monochromator graphite
_diffrn_radiation_type 'Mo K\a'
_diffrn_radiation_wavelength 0.7107
_diffrn_reflns_av_R_equivalents 0.0209
_diffrn_reflns_av_unetI/netI 0.0275
_diffrn_reflns_limit_h_max 9
_diffrn_reflns_limit_h_min -10
_diffrn_reflns_limit_k_max 20
_diffrn_reflns_limit_k_min -13
_diffrn_reflns_limit_l_max 9
_diffrn_reflns_limit_l_min -9
_diffrn_reflns_number 4704
_diffrn_reflns_theta_full 25.00
_diffrn_reflns_theta_max 25.00
_diffrn_reflns_theta_min 2.82
_diffrn_source 'Enhance (Mo) X-ray Source'
_exptl_absorpt_coefficient_mu 0.083
_exptl_absorpt_correction_T_max 0.982
_exptl_absorpt_correction_T_min 0.966
_exptl_absorpt_correction_type multi-scan
_exptl_absorpt_process_details
;
CrysAlisPro, Oxford Diffraction Ltd.,
Version 1.171.34.44 (release 25-10-2010 CrysAlis171 .NET)
(compiled Oct 25 2010,18:11:34)
Empirical absorption correction using spherical harmonics,
implemented in SCALE3 ABSPACK scaling algorithm.
;
_exptl_crystal_colour colourless
_exptl_crystal_density_diffrn 1.283
_exptl_crystal_density_method 'not measured'
_exptl_crystal_description block
_exptl_crystal_F_000 456
_exptl_crystal_size_max 0.4
_exptl_crystal_size_mid 0.35
_exptl_crystal_size_min 0.2
_refine_diff_density_max 0.179
_refine_diff_density_min -0.179
_refine_diff_density_rms 0.037
_refine_ls_extinction_method none
_refine_ls_goodness_of_fit_ref 1.042
_refine_ls_hydrogen_treatment mixed
_refine_ls_matrix_type full
_refine_ls_number_parameters 150
_refine_ls_number_reflns 1965
_refine_ls_number_restraints 0
_refine_ls_restrained_S_all 1.042
_refine_ls_R_factor_all 0.0430
_refine_ls_R_factor_gt 0.0353
_refine_ls_shift/su_max 0.001
_refine_ls_shift/su_mean 0.000
_refine_ls_structure_factor_coef Fsqd
_refine_ls_weighting_details 'calc w=1/[\s^2^(Fo^2^)+(0.0338P)^2^+0.3186P] where P=(Fo^2^+2Fc^2^)/3'
_refine_ls_weighting_scheme calc
_refine_ls_wR_factor_gt 0.0793
_refine_ls_wR_factor_ref 0.0838
_reflns_number_gt 1693
_reflns_number_total 1965
_reflns_threshold_expression >2sigma(I)
_cod_data_source_file c2nj40871f.txt
_cod_data_source_block 2a
_cod_database_code 7053014

loop_
_space_group_symop_id
_space_group_symop_operation_xyz
1 'x, y, z'
2 '-x, y+1/2, -z+1/2'
3 '-x, -y, -z'
4 'x, -y-1/2, z-1/2'

loop_
_atom_site_label
_atom_site_type_symbol
_atom_site_fract_x
_atom_site_fract_y
_atom_site_fract_z
_atom_site_U_iso_or_equiv
_atom_site_adp_type
_atom_site_occupancy
_atom_site_symmetry_multiplicity
_atom_site_calc_flag
_atom_site_refinement_flags
O2 O 0.19605(12) 0.66805(6) 1.14433(12) 0.0221(2) Uani 1 1 d .
O1 O -0.29664(12) 0.52080(6) 0.44430(13) 0.0319(3) Uani 1 1 d .
N1 N 0.41922(13) 0.71664(6) 0.85472(14) 0.0189(3) Uani 1 1 d .
C5 C 0.07008(15) 0.64286(8) 0.83648(16) 0.0166(3) Uani 1 1 d .
C7 C -0.06468(16) 0.51987(8) 0.72628(18) 0.0214(3) Uani 1 1 d .
H7 H -0.0729 0.4655 0.7410 0.026 Uiso 1 1 calc R
C9 C 0.37594(16) 0.67348(7) 0.96937(16) 0.0163(3) Uani 1 1 d .
C8 C 0.20229(16) 0.68885(8) 0.97727(16) 0.0172(3) Uani 1 1 d .
H8 H 0.1763 0.7454 0.9569 0.021 Uiso 1 1 calc R
C6 C 0.05533(16) 0.56340(8) 0.85355(17) 0.0196(3) Uani 1 1 d .
H6 H 0.1293 0.5380 0.9551 0.023 Uiso 1 1 calc R
C2 C -0.17218(16) 0.55667(8) 0.57763(17) 0.0218(3) Uani 1 1 d .
C3 C -0.15823(18) 0.63618(9) 0.55799(18) 0.0270(3) Uani 1 1 d .
H3 H -0.2313 0.6614 0.4558 0.032 Uiso 1 1 calc R
C10 C 0.48190(17) 0.61750(8) 1.07387(18) 0.0226(3) Uani 1 1 d .
H10 H 0.4480 0.5879 1.1542 0.027 Uiso 1 1 calc R
C13 C 0.56986(16) 0.70313(8) 0.84099(18) 0.0231(3) Uani 1 1 d .
H13 H 0.6005 0.7327 0.7584 0.028 Uiso 1 1 calc R
C11 C 0.63751(17) 0.60537(8) 1.05950(18) 0.0260(3) Uani 1 1 d .
H11 H 0.7125 0.5677 1.1307 0.031 Uiso 1 1 calc R
C4 C -0.03874(17) 0.67873(8) 0.68622(18) 0.0229(3) Uani 1 1 d .
H4 H -0.0308 0.7331 0.6716 0.027 Uiso 1 1 calc R
C12 C 0.68246(17) 0.64879(9) 0.93998(18) 0.0258(3) Uani 1 1 d .
H12 H 0.7881 0.6414 0.9265 0.031 Uiso 1 1 calc R
C1 C -0.3139(2) 0.43919(9) 0.4558(2) 0.0358(4) Uani 1 1 d .
H1A H -0.2091 0.4137 0.4607 0.054 Uiso 1 1 calc R
H1B H -0.4066 0.4208 0.3525 0.054 Uiso 1 1 calc R
H1C H -0.3378 0.4267 0.5623 0.054 Uiso 1 1 calc R
H2 H 0.267(2) 0.7012(11) 1.220(2) 0.054(6) Uiso 1 1 d .

loop_
_atom_site_aniso_label
_atom_site_aniso_U_11
_atom_site_aniso_U_22
_atom_site_aniso_U_33
_atom_site_aniso_U_23
_atom_site_aniso_U_13
_atom_site_aniso_U_12
O2 0.0257(5) 0.0232(6) 0.0207(5) -0.0025(4) 0.0124(4) -0.0027(4)
O1 0.0346(6) 0.0258(6) 0.0259(6) -0.0011(4) -0.0010(4) -0.0066(5)
N1 0.0189(6) 0.0187(6) 0.0198(6) -0.0012(5) 0.0078(5) -0.0029(5)
C5 0.0162(6) 0.0164(7) 0.0210(7) 0.0002(5) 0.0112(5) 0.0010(5)
C7 0.0246(7) 0.0153(7) 0.0261(7) 0.0008(6) 0.0113(6) 0.0008(6)
C9 0.0175(7) 0.0152(7) 0.0159(6) -0.0041(5) 0.0055(5) -0.0020(5)
C8 0.0198(7) 0.0149(7) 0.0193(7) 0.0006(5) 0.0098(5) 0.0011(5)
C6 0.0199(7) 0.0183(7) 0.0208(7) 0.0032(5) 0.0075(5) 0.0048(5)
C2 0.0218(7) 0.0239(8) 0.0197(7) -0.0017(6) 0.0070(6) -0.0032(6)
C3 0.0277(8) 0.0255(8) 0.0222(7) 0.0064(6) 0.0019(6) 0.0005(6)
C10 0.0245(7) 0.0219(8) 0.0230(7) 0.0019(6) 0.0106(6) 0.0034(6)
C13 0.0217(7) 0.0257(8) 0.0250(7) -0.0029(6) 0.0120(6) -0.0059(6)
C11 0.0228(7) 0.0260(8) 0.0275(8) -0.0007(6) 0.0067(6) 0.0078(6)
C4 0.0243(7) 0.0171(7) 0.0274(8) 0.0048(6) 0.0093(6) 0.0000(6)
C12 0.0166(7) 0.0316(9) 0.0312(8) -0.0071(6) 0.0110(6) -0.0005(6)
C1 0.0427(9) 0.0255(9) 0.0333(9) -0.0071(7) 0.0059(7) -0.0102(7)

loop_
_atom_type_symbol
_atom_type_description
_atom_type_scat_dispersion_real
_atom_type_scat_dispersion_imag
_atom_type_scat_source
C C 0.0033 0.0016 'International Tables Vol C Tables 4.2.6.8 and 6.1.1.4'
H H 0.0000 0.0000 'International Tables Vol C Tables 4.2.6.8 and 6.1.1.4'
N N 0.0061 0.0033 'International Tables Vol C Tables 4.2.6.8 and 6.1.1.4'
O O 0.0106 0.0060 'International Tables Vol C Tables 4.2.6.8 and 6.1.1.4'

loop_
_geom_angle_atom_site_label_1
_geom_angle_atom_site_label_2
_geom_angle_atom_site_label_3
_geom_angle
C8 O2 H2 104.5(12)
C2 O1 C1 117.67(11)
C9 N1 C13 117.61(11)
C6 C5 C8 120.68(11)
C6 C5 C4 118.15(12)
C4 C5 C8 121.17(12)
C6 C7 H7 120.4
C2 C7 H7 120.4
C2 C7 C6 119.18(12)
N1 C9 C8 116.06(11)
N1 C9 C10 122.32(12)
C10 C9 C8 121.61(12)
O2 C8 C5 108.84(10)
O2 C8 C9 111.01(10)
O2 C8 H8 108.9
C5 C8 C9 110.36(10)
C5 C8 H8 108.9
C9 C8 H8 108.9
C5 C6 C7 121.82(12)
C5 C6 H6 119.1
C7 C6 H6 119.1
O1 C2 C7 124.94(13)
O1 C2 C3 115.37(12)
C7 C2 C3 119.69(12)
C2 C3 H3 119.8
C4 C3 C2 120.43(13)
C4 C3 H3 119.8
C9 C10 H10 120.5
C11 C10 C9 119.09(13)
C11 C10 H10 120.5
N1 C13 H13 118.2
N1 C13 C12 123.69(13)
C12 C13 H13 118.2
C10 C11 H11 120.5
C10 C11 C12 119.06(13)
C12 C11 H11 120.5
C5 C4 H4 119.6
C3 C4 C5 120.73(13)
C3 C4 H4 119.6
C13 C12 C11 118.21(12)
C13 C12 H12 120.9
C11 C12 H12 120.9
O1 C1 H1A 109.5
O1 C1 H1B 109.5
O1 C1 H1C 109.5
H1A C1 H1B 109.5
H1A C1 H1C 109.5
H1B C1 H1C 109.5

loop_
_geom_bond_atom_site_label_1
_geom_bond_atom_site_label_2
_geom_bond_distance
O2 C8 1.4242(15)
O2 H2 0.90(2)
O1 C2 1.3669(16)
O1 C1 1.4213(18)
N1 C9 1.3416(17)
N1 C13 1.3426(17)
C5 C8 1.5150(17)
C5 C6 1.3874(18)
C5 C4 1.3910(18)
C7 H7 0.9500
C7 C6 1.3894(19)
C7 C2 1.3859(19)
C9 C8 1.5212(17)
C9 C10 1.3875(18)
C8 H8 1.0000
C6 H6 0.9500
C2 C3 1.390(2)
C3 H3 0.9500
C3 C4 1.382(2)
C10 H10 0.9500
C10 C11 1.3825(19)
C13 H13 0.9500
C13 C12 1.378(2)
C11 H11 0.9500
C11 C12 1.383(2)
C4 H4 0.9500
C12 H12 0.9500
C1 H1A 0.9800
C1 H1B 0.9800
C1 H1C 0.9800

loop_
_geom_torsion_atom_site_label_1
_geom_torsion_atom_site_label_2
_geom_torsion_atom_site_label_3
_geom_torsion_atom_site_label_4
_geom_torsion
O1 C2 C3 C4 178.85(13)
N1 C9 C8 O2 -154.46(11)
N1 C9 C8 C5 84.78(14)
N1 C9 C10 C11 -0.2(2)
N1 C13 C12 C11 0.4(2)
C7 C2 C3 C4 -0.5(2)
C9 N1 C13 C12 -1.3(2)
C9 C10 C11 C12 -0.7(2)
C8 C5 C6 C7 -179.92(12)
C8 C5 C4 C3 179.58(13)
C8 C9 C10 C11 179.17(12)
C6 C5 C8 O2 -48.06(15)
C6 C5 C8 C9 73.99(15)
C6 C5 C4 C3 0.12(19)
C6 C7 C2 O1 -179.11(13)
C6 C7 C2 C3 0.1(2)
C2 C7 C6 C5 0.3(2)
C2 C3 C4 C5 0.3(2)
C10 C9 C8 O2 26.13(17)
C10 C9 C8 C5 -94.64(14)
C10 C11 C12 C13 0.6(2)
C13 N1 C9 C8 -178.25(11)
C13 N1 C9 C10 1.16(18)
C4 C5 C8 O2 132.49(12)
C4 C5 C8 C9 -105.46(14)
C4 C5 C6 C7 -0.45(19)
C1 O1 C2 C7 -2.2(2)
C1 O1 C2 C3 178.57(13)
